data_7044633
loop_
_publ_author_name
'Hana, Faidh'
'Lough, Alan'
'Lavoie, Gino G.'

_publ_section_title
;
 Coordinatively- and Electronically-Unsaturated Square Planar Cobalt(III)
 Complexes of a Pyridine Dianionic Pincer Ligand
;
_journal_name_full 'Dalton Transactions'
_journal_paper_doi 10.1039/C7DT03674D
_journal_year 2017
_chemical_formula_moiety 'C33 H38 Co N3 O, C H2 Cl2'
_chemical_formula_sum 'C34 H40 Cl2 Co N3 O'
_chemical_formula_weight 636.52
_space_group_crystal_system monoclinic
_space_group_IT_number 14
_space_group_name_Hall '-P 2yn'
_space_group_name_H-M_alt 'P 1 21/n 1'
_symmetry_space_group_name_Hall '-P 2yn'
_symmetry_space_group_name_H-M 'P 1 21/n 1'
_atom_sites_solution_hydrogens geom
_audit_creation_method SHELXL-2014/7
_audit_update_record
;
2017-08-31 deposited with the CCDC.
2017-11-02 downloaded from the CCDC.
;
_cell_angle_alpha 90
_cell_angle_beta 98.221(2)
_cell_angle_gamma 90
_cell_formula_units_Z 4
_cell_length_a 12.7562(8)
_cell_length_b 18.4663(14)
_cell_length_c 14.9532(10)
_cell_measurement_reflns_used 9878
_cell_measurement_temperature 150(2)
_cell_measurement_theta_max 27.48
_cell_measurement_theta_min 2.25
_cell_volume 3486.2(4)
_computing_cell_refinement APEX2
_computing_data_collection 'APEX2 (Bruker, 2014)'
_computing_data_reduction 'SAINT (Bruker, 2014)'
_computing_molecular_graphics 'PLATON (Spek, 2009)'
_computing_publication_material 'SHELXTL (Sheldrick, 2008)'
_computing_structure_refinement 'SHELXL-2014/7 (Sheldrick, 2015b)'
_computing_structure_solution 'SHELXT (Sheldrick, 2015a)'
_diffrn_ambient_temperature 150(2)
_diffrn_measured_fraction_theta_full 1.000
_diffrn_measured_fraction_theta_max 0.999
_diffrn_measurement_device_type 'Bruker Kappa APEX-DUO CCD'
_diffrn_measurement_method '\f and \w scans'
_diffrn_radiation_type MoK\a
_diffrn_radiation_wavelength 0.71073
_diffrn_reflns_av_R_equivalents 0.0615
_diffrn_reflns_av_unetI/netI 0.0560
_diffrn_reflns_Laue_measured_fraction_full 1.000
_diffrn_reflns_Laue_measured_fraction_max 0.999
_diffrn_reflns_limit_h_max 16
_diffrn_reflns_limit_h_min -14
_diffrn_reflns_limit_k_max 24
_diffrn_reflns_limit_k_min -24
_diffrn_reflns_limit_l_max 18
_diffrn_reflns_limit_l_min -19
_diffrn_reflns_number 44730
_diffrn_reflns_point_group_measured_fraction_full 1.000
_diffrn_reflns_point_group_measured_fraction_max 0.999
_diffrn_reflns_theta_full 25.242
_diffrn_reflns_theta_max 27.529
_diffrn_reflns_theta_min 1.763
_diffrn_source 'sealed tube with Bruker Triumph monochromator'
_exptl_absorpt_coefficient_mu 0.674
_exptl_absorpt_correction_T_max 0.7456
_exptl_absorpt_correction_T_min 0.6635
_exptl_absorpt_correction_type multi-scan
_exptl_absorpt_process_details 'SADABS (Bruker, 2014)'
_exptl_crystal_colour blue
_exptl_crystal_density_diffrn 1.213
_exptl_crystal_description Block
_exptl_crystal_F_000 1336
_exptl_crystal_size_max 0.270
_exptl_crystal_size_mid 0.260
_exptl_crystal_size_min 0.250
_refine_diff_density_max 0.599
_refine_diff_density_min -0.947
_refine_diff_density_rms 0.076
_refine_ls_extinction_method none
_refine_ls_goodness_of_fit_ref 1.025
_refine_ls_hydrogen_treatment constr
_refine_ls_matrix_type full
_refine_ls_number_parameters 379
_refine_ls_number_reflns 8029
_refine_ls_number_restraints 0
_refine_ls_restrained_S_all 1.025
_refine_ls_R_factor_all 0.0883
_refine_ls_R_factor_gt 0.0497
_refine_ls_shift/su_max 0.008
_refine_ls_shift/su_mean 0.000
_refine_ls_structure_factor_coef Fsqd
_refine_ls_weighting_details 'w=1/[\s^2^(Fo^2^)+(0.0698P)^2^+2.7117P] where P=(Fo^2^+2Fc^2^)/3'
_refine_ls_weighting_scheme calc
_refine_ls_wR_factor_gt 0.1254
_refine_ls_wR_factor_ref 0.1446
_reflns_Friedel_coverage 0.000
_reflns_number_gt 5436
_reflns_number_total 8029
_reflns_threshold_expression 'I > 2\s(I)'
_cod_data_source_file c7dt03674d2.cif
_cod_data_source_block d1741_sq
_cod_database_code 7044633
_shelx_shelxl_version_number 2014/7
_shelx_space_group_comment
; 
The symmetry employed for this shelxl refinement is uniquely defined 
by the following loop, which should always be used as a source of 
symmetry information in preference to the above space-group names. 
They are only intended as comments. 
;
_shelx_estimated_absorpt_t_min 0.839
_shelx_estimated_absorpt_t_max 0.850

loop_
_space_group_symop_operation_xyz
'x, y, z'
'-x+1/2, y+1/2, -z+1/2'
'-x, -y, -z'
'x-1/2, -y-1/2, z-1/2'

loop_
_atom_site_label
_atom_site_type_symbol
_atom_site_fract_x
_atom_site_fract_y
_atom_site_fract_z
_atom_site_U_iso_or_equiv
_atom_site_adp_type
_atom_site_occupancy
_atom_site_site_symmetry_order
_atom_site_calc_flag
_atom_site_refinement_flags_posn
_atom_site_refinement_flags_adp
Co1 Co 0.25609(3) 0.30685(2) 0.29945(2) 0.01911(11) Uani 1 1 d . .
O1 O 0.16282(14) 0.34474(10) 0.20017(12) 0.0222(4) Uani 1 1 d . .
N1 N 0.34768(17) 0.26657(12) 0.39128(14) 0.0216(5) Uani 1 1 d . .
N2 N 0.37164(17) 0.32017(11) 0.24621(14) 0.0211(5) Uani 1 1 d . .
N3 N 0.15509(17) 0.27889(12) 0.36431(14) 0.0228(5) Uani 1 1 d . .
C1 C 0.4517(2) 0.26751(14) 0.38541(18) 0.0233(6) Uani 1 1 d . .
C2 C 0.5231(2) 0.24090(16) 0.45672(19) 0.0294(6) Uani 1 1 d . .
H2 H 0.5970 0.2423 0.4542 0.035 Uiso 1 1 calc R U
C3 C 0.4853(2) 0.21218(16) 0.53174(19) 0.0301(7) Uani 1 1 d . .
H3 H 0.5333 0.1948 0.5816 0.036 Uiso 1 1 calc R U
C4 C 0.3769(2) 0.20892(15) 0.53363(18) 0.0289(6) Uani 1 1 d . .
H4 H 0.3499 0.1878 0.5836 0.035 Uiso 1 1 calc R U
C5 C 0.3091(2) 0.23689(15) 0.46155(17) 0.0251(6) Uani 1 1 d . .
C6 C 0.4768(2) 0.29614(15) 0.29627(18) 0.0242(6) Uani 1 1 d . .
C7 C 0.5252(2) 0.23415(16) 0.2475(2) 0.0305(6) Uani 1 1 d . .
H7A H 0.4769 0.1926 0.2421 0.046 Uiso 1 1 calc R U
H7B H 0.5932 0.2200 0.2822 0.046 Uiso 1 1 calc R U
H7C H 0.5364 0.2502 0.1872 0.046 Uiso 1 1 calc R U
C8 C 0.5564(2) 0.35829(17) 0.3128(2) 0.0361(7) Uani 1 1 d . .
H8A H 0.5735 0.3760 0.2548 0.054 Uiso 1 1 calc R U
H8B H 0.6212 0.3410 0.3499 0.054 Uiso 1 1 calc R U
H8C H 0.5257 0.3978 0.3444 0.054 Uiso 1 1 calc R U
C9 C 0.1893(2) 0.23616(17) 0.44948(18) 0.0299(6) Uani 1 1 d . .
C10 C 0.1531(3) 0.15676(19) 0.4391(3) 0.0484(10) Uani 1 1 d . .
H10A H 0.0757 0.1549 0.4259 0.073 Uiso 1 1 calc R U
H10B H 0.1768 0.1305 0.4953 0.073 Uiso 1 1 calc R U
H10C H 0.1838 0.1343 0.3894 0.073 Uiso 1 1 calc R U
C11 C 0.1498(3) 0.2689(3) 0.5328(2) 0.0581(12) Uani 1 1 d . .
H11A H 0.1772 0.3183 0.5423 0.087 Uiso 1 1 calc R U
H11B H 0.1748 0.2393 0.5860 0.087 Uiso 1 1 calc R U
H11C H 0.0722 0.2699 0.5233 0.087 Uiso 1 1 calc R U
C12 C 0.3729(2) 0.34304(15) 0.15404(18) 0.0243(6) Uani 1 1 d . .
C13 C 0.3454(2) 0.29351(16) 0.08361(19) 0.0295(6) Uani 1 1 d . .
C14 C 0.3475(3) 0.31603(19) -0.0055(2) 0.0410(8) Uani 1 1 d . .
H14 H 0.3305 0.2825 -0.0536 0.049 Uiso 1 1 calc R U
C15 C 0.3738(3) 0.3861(2) -0.0245(2) 0.0504(10) Uani 1 1 d . .
H15 H 0.3771 0.4003 -0.0851 0.060 Uiso 1 1 calc R U
C16 C 0.3952(3) 0.43503(19) 0.0441(2) 0.0449(9) Uani 1 1 d . .
H16 H 0.4115 0.4836 0.0303 0.054 Uiso 1 1 calc R U
C17 C 0.3937(2) 0.41513(16) 0.1342(2) 0.0325(7) Uani 1 1 d . .
C18 C 0.3092(3) 0.21724(17) 0.0991(2) 0.0393(8) Uani 1 1 d . .
H18A H 0.3668 0.1833 0.0930 0.059 Uiso 1 1 calc R U
H18B H 0.2477 0.2055 0.0543 0.059 Uiso 1 1 calc R U
H18C H 0.2897 0.2134 0.1599 0.059 Uiso 1 1 calc R U
C19 C 0.4076(3) 0.47463(17) 0.2046(3) 0.0445(8) Uani 1 1 d . .
H19A H 0.3910 0.4557 0.2622 0.067 Uiso 1 1 calc R U
H19B H 0.3599 0.5149 0.1848 0.067 Uiso 1 1 calc R U
H19C H 0.4811 0.4918 0.2125 0.067 Uiso 1 1 calc R U
C20 C 0.0431(2) 0.28186(15) 0.33520(18) 0.0244(6) Uani 1 1 d . .
C21 C -0.0038(2) 0.23103(15) 0.27177(19) 0.0290(6) Uani 1 1 d . .
C22 C -0.1135(2) 0.23365(19) 0.2457(2) 0.0379(8) Uani 1 1 d . .
H22 H -0.1468 0.1978 0.2057 0.046 Uiso 1 1 calc R U
C23 C -0.1739(2) 0.2869(2) 0.2767(2) 0.0427(9) Uani 1 1 d . .
H23 H -0.2482 0.2879 0.2576 0.051 Uiso 1 1 calc R U
C24 C -0.1273(2) 0.3386(2) 0.3352(2) 0.0400(8) Uani 1 1 d . .
H24 H -0.1698 0.3759 0.3551 0.048 Uiso 1 1 calc R U
C25 C -0.0190(2) 0.33754(16) 0.3660(2) 0.0301(6) Uani 1 1 d . .
C26 C 0.0589(3) 0.17615(16) 0.2273(2) 0.0388(8) Uani 1 1 d . .
H26A H 0.0483 0.1280 0.2520 0.058 Uiso 1 1 calc R U
H26B H 0.1343 0.1887 0.2389 0.058 Uiso 1 1 calc R U
H26C H 0.0351 0.1760 0.1620 0.058 Uiso 1 1 calc R U
C27 C 0.0250(3) 0.39689(19) 0.4290(2) 0.0446(8) Uani 1 1 d . .
H27A H 0.0004 0.3904 0.4876 0.067 Uiso 1 1 calc R U
H27B H 0.0007 0.4439 0.4035 0.067 Uiso 1 1 calc R U
H27C H 0.1025 0.3952 0.4370 0.067 Uiso 1 1 calc R U
C28 C 0.1503(2) 0.41575(15) 0.18894(18) 0.0240(6) Uani 1 1 d . .
C29 C 0.1577(3) 0.46435(16) 0.2609(2) 0.0351(7) Uani 1 1 d . .
H29 H 0.1730 0.4467 0.3210 0.042 Uiso 1 1 calc R U
C30 C 0.1430(3) 0.53876(18) 0.2459(2) 0.0460(9) Uani 1 1 d . .
H30 H 0.1486 0.5709 0.2960 0.055 Uiso 1 1 calc R U
C31 C 0.1206(3) 0.56576(18) 0.1602(2) 0.0452(9) Uani 1 1 d . .
H31 H 0.1102 0.6162 0.1505 0.054 Uiso 1 1 calc R U
C32 C 0.1134(3) 0.51854(18) 0.0879(2) 0.0412(8) Uani 1 1 d . .
H32 H 0.0979 0.5369 0.0281 0.049 Uiso 1 1 calc R U
C33 C 0.1282(2) 0.44494(17) 0.1014(2) 0.0337(7) Uani 1 1 d . .
H33 H 0.1234 0.4136 0.0506 0.040 Uiso 1 1 calc R U
Cl1S Cl 0.24408(11) 0.04203(6) 0.65754(9) 0.0798(4) Uani 1 1 d . .
Cl2S Cl 0.34822(13) -0.05928(7) 0.78830(11) 0.0981(5) Uani 1 1 d . .
C1S C 0.3601(4) -0.0060(3) 0.6930(4) 0.0874(16) Uani 1 1 d . .
H1SA H 0.4196 0.0285 0.7077 0.105 Uiso 1 1 calc R U
H1SB H 0.3764 -0.0375 0.6432 0.105 Uiso 1 1 calc R U

loop_
_atom_site_aniso_label
_atom_site_aniso_U_11
_atom_site_aniso_U_22
_atom_site_aniso_U_33
_atom_site_aniso_U_23
_atom_site_aniso_U_13
_atom_site_aniso_U_12
Co1 0.01534(18) 0.02484(19) 0.01706(19) 0.00033(14) 0.00204(13) 0.00048(14)
O1 0.0203(9) 0.0247(10) 0.0207(10) 0.0012(7) -0.0001(7) -0.0008(8)
N1 0.0186(11) 0.0281(12) 0.0179(11) -0.0020(9) 0.0023(9) 0.0015(9)
N2 0.0179(11) 0.0247(12) 0.0203(11) -0.0022(9) 0.0010(9) -0.0012(9)
N3 0.0178(11) 0.0314(12) 0.0194(11) 0.0024(9) 0.0031(9) 0.0036(9)
C1 0.0182(13) 0.0257(14) 0.0247(14) -0.0066(11) -0.0011(10) 0.0015(11)
C2 0.0195(14) 0.0362(16) 0.0304(16) -0.0075(12) -0.0031(11) 0.0027(12)
C3 0.0284(15) 0.0375(16) 0.0212(15) -0.0050(12) -0.0076(11) 0.0108(13)
C4 0.0330(16) 0.0347(16) 0.0183(14) 0.0014(11) 0.0016(11) 0.0072(13)
C5 0.0231(14) 0.0342(15) 0.0176(13) -0.0010(11) 0.0015(11) 0.0030(12)
C6 0.0156(13) 0.0303(15) 0.0269(15) -0.0030(11) 0.0037(10) -0.0002(11)
C7 0.0245(15) 0.0395(17) 0.0292(16) -0.0028(12) 0.0096(12) 0.0043(13)
C8 0.0211(15) 0.0387(17) 0.0475(19) -0.0027(14) 0.0014(13) -0.0058(13)
C9 0.0226(14) 0.0468(18) 0.0208(14) 0.0123(12) 0.0043(11) 0.0073(13)
C10 0.0321(18) 0.055(2) 0.055(2) 0.0352(18) -0.0056(15) -0.0053(16)
C11 0.0363(19) 0.115(4) 0.0248(18) 0.0130(19) 0.0115(14) 0.033(2)
C12 0.0203(14) 0.0281(14) 0.0261(14) 0.0022(11) 0.0090(11) 0.0021(11)
C13 0.0357(16) 0.0328(16) 0.0205(14) 0.0015(11) 0.0059(12) 0.0101(13)
C14 0.047(2) 0.053(2) 0.0241(16) 0.0020(14) 0.0118(14) 0.0197(16)
C15 0.055(2) 0.066(2) 0.037(2) 0.0228(18) 0.0284(17) 0.0289(19)
C16 0.044(2) 0.0412(19) 0.056(2) 0.0241(17) 0.0284(17) 0.0107(16)
C17 0.0264(15) 0.0302(15) 0.0436(18) 0.0053(13) 0.0147(13) 0.0029(12)
C18 0.049(2) 0.0367(17) 0.0306(17) -0.0102(13) -0.0012(14) -0.0020(15)
C19 0.0377(19) 0.0260(16) 0.072(2) -0.0017(15) 0.0140(17) -0.0043(14)
C20 0.0178(13) 0.0292(14) 0.0267(15) 0.0103(11) 0.0051(11) -0.0002(11)
C21 0.0274(15) 0.0307(15) 0.0284(16) 0.0125(12) 0.0025(12) -0.0041(12)
C22 0.0324(17) 0.052(2) 0.0282(16) 0.0108(14) -0.0011(13) -0.0135(15)
C23 0.0189(15) 0.074(2) 0.0354(18) 0.0182(17) 0.0049(13) -0.0020(16)
C24 0.0275(17) 0.055(2) 0.0398(19) 0.0156(16) 0.0119(14) 0.0130(15)
C25 0.0234(15) 0.0375(16) 0.0310(16) 0.0103(13) 0.0096(12) 0.0033(13)
C26 0.047(2) 0.0304(16) 0.0370(18) 0.0006(13) -0.0005(15) -0.0022(14)
C27 0.045(2) 0.046(2) 0.046(2) -0.0042(16) 0.0171(16) 0.0046(16)
C28 0.0180(13) 0.0262(14) 0.0274(15) 0.0030(11) 0.0014(11) 0.0008(11)
C29 0.0443(19) 0.0328(16) 0.0289(16) 0.0003(12) 0.0075(14) 0.0039(14)
C30 0.058(2) 0.0355(18) 0.046(2) -0.0061(15) 0.0156(17) 0.0071(16)
C31 0.052(2) 0.0271(16) 0.059(2) 0.0105(15) 0.0175(17) 0.0102(15)
C32 0.0429(19) 0.0387(18) 0.0411(19) 0.0161(15) 0.0032(15) 0.0016(15)
C33 0.0336(17) 0.0366(17) 0.0298(16) 0.0043(13) 0.0005(13) -0.0024(13)
Cl1S 0.0950(9) 0.0603(7) 0.0758(8) -0.0110(6) -0.0168(6) -0.0008(6)
Cl2S 0.1148(12) 0.0714(8) 0.1148(12) 0.0284(8) 0.0396(9) 0.0138(8)
C1S 0.078(3) 0.103(4) 0.091(4) 0.013(3) 0.043(3) 0.015(3)

loop_
_atom_type_symbol
_atom_type_description
_atom_type_scat_dispersion_real
_atom_type_scat_dispersion_imag
_atom_type_scat_source
C C 0.0033 0.0016 'International Tables Vol C Tables 4.2.6.8 and 6.1.1.4'
H H 0.0000 0.0000 'International Tables Vol C Tables 4.2.6.8 and 6.1.1.4'
Cl Cl 0.1484 0.1585 'International Tables Vol C Tables 4.2.6.8 and 6.1.1.4'
Co Co 0.3494 0.9721 'International Tables Vol C Tables 4.2.6.8 and 6.1.1.4'
N N 0.0061 0.0033 'International Tables Vol C Tables 4.2.6.8 and 6.1.1.4'
O O 0.0106 0.0060 'International Tables Vol C Tables 4.2.6.8 and 6.1.1.4'

loop_
_geom_angle_atom_site_label_1
_geom_angle_atom_site_label_2
_geom_angle_atom_site_label_3
_geom_angle
N2 Co1 N3 168.52(10)
N2 Co1 N1 84.93(10)
N3 Co1 N1 84.73(10)
N2 Co1 O1 93.75(9)
N3 Co1 O1 96.35(9)
N1 Co1 O1 177.03(9)
C28 O1 Co1 120.86(16)
C5 N1 C1 122.3(2)
C5 N1 Co1 119.26(18)
C1 N1 Co1 118.48(18)
C12 N2 C6 115.5(2)
C12 N2 Co1 125.95(17)
C6 N2 Co1 118.03(16)
C20 N3 C9 115.6(2)
C20 N3 Co1 125.86(17)
C9 N3 Co1 117.59(17)
N1 C1 C2 119.4(3)
N1 C1 C6 113.5(2)
C2 C1 C6 127.1(2)
C3 C2 C1 119.3(3)
C3 C2 H2 120.3
C1 C2 H2 120.3
C4 C3 C2 119.7(3)
C4 C3 H3 120.2
C2 C3 H3 120.2
C5 C4 C3 118.8(3)
C5 C4 H4 120.6
C3 C4 H4 120.6
N1 C5 C4 120.4(3)
N1 C5 C9 112.8(2)
C4 C5 C9 126.8(3)
N2 C6 C1 104.8(2)
N2 C6 C8 112.5(2)
C1 C6 C8 109.9(2)
N2 C6 C7 112.0(2)
C1 C6 C7 108.0(2)
C8 C6 C7 109.5(2)
C6 C7 H7A 109.5
C6 C7 H7B 109.5
H7A C7 H7B 109.5
C6 C7 H7C 109.5
H7A C7 H7C 109.5
H7B C7 H7C 109.5
C6 C8 H8A 109.5
C6 C8 H8B 109.5
H8A C8 H8B 109.5
C6 C8 H8C 109.5
H8A C8 H8C 109.5
H8B C8 H8C 109.5
N3 C9 C5 105.1(2)
N3 C9 C11 113.0(2)
C5 C9 C11 110.1(3)
N3 C9 C10 111.5(2)
C5 C9 C10 107.7(2)
C11 C9 C10 109.2(3)
C9 C10 H10A 109.5
C9 C10 H10B 109.5
H10A C10 H10B 109.5
C9 C10 H10C 109.5
H10A C10 H10C 109.5
H10B C10 H10C 109.5
C9 C11 H11A 109.5
C9 C11 H11B 109.5
H11A C11 H11B 109.5
C9 C11 H11C 109.5
H11A C11 H11C 109.5
H11B C11 H11C 109.5
C17 C12 C13 119.8(3)
C17 C12 N2 120.6(2)
C13 C12 N2 119.4(2)
C12 C13 C14 119.0(3)
C12 C13 C18 122.9(3)
C14 C13 C18 118.1(3)
C15 C14 C13 120.9(3)
C15 C14 H14 119.6
C13 C14 H14 119.6
C16 C15 C14 119.8(3)
C16 C15 H15 120.1
C14 C15 H15 120.1
C15 C16 C17 121.4(3)
C15 C16 H16 119.3
C17 C16 H16 119.3
C12 C17 C16 118.9(3)
C12 C17 C19 123.4(3)
C16 C17 C19 117.6(3)
C13 C18 H18A 109.5
C13 C18 H18B 109.5
H18A C18 H18B 109.5
C13 C18 H18C 109.5
H18A C18 H18C 109.5
H18B C18 H18C 109.5
C17 C19 H19A 109.5
C17 C19 H19B 109.5
H19A C19 H19B 109.5
C17 C19 H19C 109.5
H19A C19 H19C 109.5
H19B C19 H19C 109.5
C21 C20 C25 120.1(3)
C21 C20 N3 119.3(2)
C25 C20 N3 120.6(3)
C22 C21 C20 118.5(3)
C22 C21 C26 118.3(3)
C20 C21 C26 123.1(3)
C23 C22 C21 121.3(3)
C23 C22 H22 119.4
C21 C22 H22 119.4
C22 C23 C24 120.2(3)
C22 C23 H23 119.9
C24 C23 H23 119.9
C23 C24 C25 121.3(3)
C23 C24 H24 119.4
C25 C24 H24 119.4
C24 C25 C20 118.5(3)
C24 C25 C27 117.4(3)
C20 C25 C27 124.0(3)
C21 C26 H26A 109.5
C21 C26 H26B 109.5
H26A C26 H26B 109.5
C21 C26 H26C 109.5
H26A C26 H26C 109.5
H26B C26 H26C 109.5
C25 C27 H27A 109.5
C25 C27 H27B 109.5
H27A C27 H27B 109.5
C25 C27 H27C 109.5
H27A C27 H27C 109.5
H27B C27 H27C 109.5
O1 C28 C29 123.0(2)
O1 C28 C33 120.0(2)
C29 C28 C33 117.0(3)
C28 C29 C30 121.0(3)
C28 C29 H29 119.5
C30 C29 H29 119.5
C31 C30 C29 120.9(3)
C31 C30 H30 119.6
C29 C30 H30 119.6
C30 C31 C32 119.0(3)
C30 C31 H31 120.5
C32 C31 H31 120.5
C31 C32 C33 120.9(3)
C31 C32 H32 119.6
C33 C32 H32 119.6
C32 C33 C28 121.2(3)
C32 C33 H33 119.4
C28 C33 H33 119.4
Cl1S C1S Cl2S 111.3(3)
Cl1S C1S H1SA 109.4
Cl2S C1S H1SA 109.4
Cl1S C1S H1SB 109.4
Cl2S C1S H1SB 109.4
H1SA C1S H1SB 108.0

loop_
_geom_bond_atom_site_label_1
_geom_bond_atom_site_label_2
_geom_bond_distance
Co1 N2 1.790(2)
Co1 N3 1.796(2)
Co1 N1 1.829(2)
Co1 O1 1.8984(17)
O1 C28 1.329(3)
N1 C5 1.339(3)
N1 C1 1.342(3)
N2 C12 1.444(3)
N2 C6 1.506(3)
N3 C20 1.434(3)
N3 C9 1.509(3)
C1 C2 1.389(4)
C1 C6 1.510(4)
C2 C3 1.388(4)
C2 H2 0.9500
C3 C4 1.387(4)
C3 H3 0.9500
C4 C5 1.382(4)
C4 H4 0.9500
C5 C9 1.513(4)
C6 C8 1.529(4)
C6 C7 1.533(4)
C7 H7A 0.9800
C7 H7B 0.9800
C7 H7C 0.9800
C8 H8A 0.9800
C8 H8B 0.9800
C8 H8C 0.9800
C9 C11 1.533(4)
C9 C10 1.538(5)
C10 H10A 0.9800
C10 H10B 0.9800
C10 H10C 0.9800
C11 H11A 0.9800
C11 H11B 0.9800
C11 H11C 0.9800
C12 C17 1.398(4)
C12 C13 1.401(4)
C13 C14 1.400(4)
C13 C18 1.510(4)
C14 C15 1.376(5)
C14 H14 0.9500
C15 C16 1.365(5)
C15 H15 0.9500
C16 C17 1.400(4)
C16 H16 0.9500
C17 C19 1.515(5)
C18 H18A 0.9800
C18 H18B 0.9800
C18 H18C 0.9800
C19 H19A 0.9800
C19 H19B 0.9800
C19 H19C 0.9800
C20 C21 1.406(4)
C20 C25 1.414(4)
C21 C22 1.398(4)
C21 C26 1.504(4)
C22 C23 1.370(5)
C22 H22 0.9500
C23 C24 1.373(5)
C23 H23 0.9500
C24 C25 1.393(4)
C24 H24 0.9500
C25 C27 1.500(5)
C26 H26A 0.9800
C26 H26B 0.9800
C26 H26C 0.9800
C27 H27A 0.9800
C27 H27B 0.9800
C27 H27C 0.9800
C28 C29 1.394(4)
C28 C33 1.406(4)
C29 C30 1.401(4)
C29 H29 0.9500
C30 C31 1.366(5)
C30 H30 0.9500
C31 C32 1.382(5)
C31 H31 0.9500
C32 C33 1.383(4)
C32 H32 0.9500
C33 H33 0.9500
Cl1S C1S 1.741(5)
Cl2S C1S 1.757(5)
C1S H1SA 0.9900
C1S H1SB 0.9900

loop_
_geom_torsion_atom_site_label_1
_geom_torsion_atom_site_label_2
_geom_torsion_atom_site_label_3
_geom_torsion_atom_site_label_4
_geom_torsion
N2 Co1 O1 C28 -81.01(19)
N3 Co1 O1 C28 104.46(19)
N2 Co1 N1 C5 -175.7(2)
N3 Co1 N1 C5 -0.7(2)
N2 Co1 N1 C1 3.96(19)
N3 Co1 N1 C1 179.0(2)
N3 Co1 N2 C12 144.4(4)
N1 Co1 N2 C12 170.2(2)
O1 Co1 N2 C12 -7.1(2)
N3 Co1 N2 C6 -26.6(6)
N1 Co1 N2 C6 -0.87(18)
O1 Co1 N2 C6 -178.20(18)
N2 Co1 N3 C20 -146.2(4)
N1 Co1 N3 C20 -171.9(2)
O1 Co1 N3 C20 5.3(2)
N2 Co1 N3 C9 21.9(6)
N1 Co1 N3 C9 -3.8(2)
O1 Co1 N3 C9 173.38(19)
C5 N1 C1 C2 -4.0(4)
Co1 N1 C1 C2 176.4(2)
C5 N1 C1 C6 173.7(2)
Co1 N1 C1 C6 -5.9(3)
N1 C1 C2 C3 1.6(4)
C6 C1 C2 C3 -175.7(3)
C1 C2 C3 C4 1.5(4)
C2 C3 C4 C5 -2.3(4)
C1 N1 C5 C4 3.2(4)
Co1 N1 C5 C4 -177.2(2)
C1 N1 C5 C9 -174.8(2)
Co1 N1 C5 C9 4.8(3)
C3 C4 C5 N1 0.0(4)
C3 C4 C5 C9 177.7(3)
C12 N2 C6 C1 -173.8(2)
Co1 N2 C6 C1 -1.8(3)
C12 N2 C6 C8 66.9(3)
Co1 N2 C6 C8 -121.1(2)
C12 N2 C6 C7 -57.0(3)
Co1 N2 C6 C7 115.0(2)
N1 C1 C6 N2 4.6(3)
C2 C1 C6 N2 -177.9(3)
N1 C1 C6 C8 125.7(2)
C2 C1 C6 C8 -56.8(4)
N1 C1 C6 C7 -114.9(2)
C2 C1 C6 C7 62.6(3)
C20 N3 C9 C5 176.1(2)
Co1 N3 C9 C5 6.8(3)
C20 N3 C9 C11 -63.8(3)
Co1 N3 C9 C11 126.8(3)
C20 N3 C9 C10 59.6(3)
Co1 N3 C9 C10 -109.7(2)
N1 C5 C9 N3 -6.9(3)
C4 C5 C9 N3 175.3(3)
N1 C5 C9 C11 -128.9(3)
C4 C5 C9 C11 53.2(4)
N1 C5 C9 C10 112.2(3)
C4 C5 C9 C10 -65.7(4)
C6 N2 C12 C17 -88.9(3)
Co1 N2 C12 C17 99.9(3)
C6 N2 C12 C13 95.8(3)
Co1 N2 C12 C13 -75.5(3)
C17 C12 C13 C14 5.0(4)
N2 C12 C13 C14 -179.6(3)
C17 C12 C13 C18 -172.5(3)
N2 C12 C13 C18 2.9(4)
C12 C13 C14 C15 -1.4(5)
C18 C13 C14 C15 176.3(3)
C13 C14 C15 C16 -1.9(5)
C14 C15 C16 C17 1.7(5)
C13 C12 C17 C16 -5.3(4)
N2 C12 C17 C16 179.4(3)
C13 C12 C17 C19 170.5(3)
N2 C12 C17 C19 -4.9(4)
C15 C16 C17 C12 2.0(5)
C15 C16 C17 C19 -174.1(3)
C9 N3 C20 C21 -93.9(3)
Co1 N3 C20 C21 74.4(3)
C9 N3 C20 C25 89.5(3)
Co1 N3 C20 C25 -102.2(3)
C25 C20 C21 C22 -4.8(4)
N3 C20 C21 C22 178.5(2)
C25 C20 C21 C26 172.2(3)
N3 C20 C21 C26 -4.4(4)
C20 C21 C22 C23 3.8(4)
C26 C21 C22 C23 -173.4(3)
C21 C22 C23 C24 -0.7(5)
C22 C23 C24 C25 -1.5(5)
C23 C24 C25 C20 0.4(4)
C23 C24 C25 C27 179.3(3)
C21 C20 C25 C24 2.8(4)
N3 C20 C25 C24 179.4(2)
C21 C20 C25 C27 -176.0(3)
N3 C20 C25 C27 0.6(4)
Co1 O1 C28 C29 -31.9(3)
Co1 O1 C28 C33 148.3(2)
O1 C28 C29 C30 -179.4(3)
C33 C28 C29 C30 0.4(4)
C28 C29 C30 C31 0.2(5)
C29 C30 C31 C32 -0.4(5)
C30 C31 C32 C33 0.1(5)
C31 C32 C33 C28 0.5(5)
O1 C28 C33 C32 179.0(3)
C29 C28 C33 C32 -0.8(4)
